data_7033734
loop_
_publ_author_name
'Guo, Shuai'
'Bernhammer, Jan Christopher'
'Huynh, Han Vinh'

_publ_section_title
;
 1,2,4-Triazole-derived carbene complexes of gold: characterization,
 solid-state aggregation and ligand disproportionation.
;
_journal_issue 34
_journal_name_full 'Dalton transactions (Cambridge, England : 2003)'
_journal_page_first 15157
_journal_page_last 15165
_journal_paper_doi 10.1039/c4dt03201b
_journal_volume 44
_journal_year 2015
_chemical_formula_sum 'C10 H11 Au Br0.5 Cl N3'
_chemical_formula_weight 445.59
_chemical_name_systematic
; 
 ? 
;
_space_group_IT_number 2
_symmetry_cell_setting triclinic
_symmetry_space_group_name_Hall '-P 1'
_symmetry_space_group_name_H-M 'P -1'
_atom_sites_solution_hydrogens geom
_atom_sites_solution_primary direct
_atom_sites_solution_secondary difmap
_audit_block_doi 10.5517/cc13k6rm
_audit_creation_method SHELXL-97
_audit_update_record
;
2014-12-05 deposited with the CCDC.
2015-01-20 downloaded from the CCDC.
;
_cell_angle_alpha 106.0990(10)
_cell_angle_beta 103.6680(10)
_cell_angle_gamma 91.5240(10)
_cell_formula_units_Z 2
_cell_length_a 6.8063(6)
_cell_length_b 9.4869(9)
_cell_length_c 9.6535(9)
_cell_measurement_reflns_used 5417
_cell_measurement_temperature 100(2)
_cell_measurement_theta_max 28.35
_cell_measurement_theta_min 2.25
_cell_volume 579.09(9)
_computing_cell_refinement 'Bruker SAINT'
_computing_data_collection 'Bruker APEX2'
_computing_data_reduction 'Bruker SAINT'
_computing_molecular_graphics 'Bruker SHELXTL'
_computing_publication_material 'Bruker SHELXTL'
_computing_structure_refinement 'SHELXL-97 (Sheldrick, 1997)'
_computing_structure_solution 'SHELXS-97 (Sheldrick, 1990)'
_diffrn_ambient_temperature 100(2)
_diffrn_measured_fraction_theta_full 0.999
_diffrn_measured_fraction_theta_max 0.999
_diffrn_measurement_device_type 'Bruker APEX-II CCD'
_diffrn_measurement_method '\f and \w scans'
_diffrn_radiation_monochromator graphite
_diffrn_radiation_source 'fine-focus sealed tube'
_diffrn_radiation_type MoK\a
_diffrn_radiation_wavelength 0.71073
_diffrn_reflns_av_R_equivalents 0.0250
_diffrn_reflns_av_unetI/netI 0.0277
_diffrn_reflns_limit_h_max 8
_diffrn_reflns_limit_h_min -8
_diffrn_reflns_limit_k_max 12
_diffrn_reflns_limit_k_min -12
_diffrn_reflns_limit_l_max 12
_diffrn_reflns_limit_l_min -12
_diffrn_reflns_number 7696
_diffrn_reflns_theta_full 27.49
_diffrn_reflns_theta_max 27.49
_diffrn_reflns_theta_min 2.25
_diffrn_standards_number 0
_exptl_absorpt_coefficient_mu 14.629
_exptl_absorpt_correction_T_max 0.4312
_exptl_absorpt_correction_T_min 0.3129
_exptl_absorpt_correction_type multi-scan
_exptl_absorpt_process_details
;
'SADABS v.1.0 (Bruker,2008) was used for absorption correction. 
R(int) was 0.0654 before and 0.0371 after correction. The Ratio of 
minimum to maximum transmission is 0.7256. The l/2 correction factor 
is 0.0015'
;
_exptl_crystal_colour Colourless
_exptl_crystal_density_diffrn 2.555
_exptl_crystal_density_meas ?
_exptl_crystal_density_method 'not measured'
_exptl_crystal_description Block
_exptl_crystal_F_000 411
_exptl_crystal_size_max 0.24
_exptl_crystal_size_mid 0.14
_exptl_crystal_size_min 0.12
_refine_diff_density_max 1.235
_refine_diff_density_min -0.620
_refine_diff_density_rms 0.140
_refine_ls_extinction_method none
_refine_ls_goodness_of_fit_ref 1.122
_refine_ls_hydrogen_treatment mixed
_refine_ls_matrix_type full
_refine_ls_number_parameters 141
_refine_ls_number_reflns 2657
_refine_ls_number_restraints 2
_refine_ls_restrained_S_all 1.122
_refine_ls_R_factor_all 0.0189
_refine_ls_R_factor_gt 0.0180
_refine_ls_shift/su_max 0.002
_refine_ls_shift/su_mean 0.000
_refine_ls_structure_factor_coef Fsqd
_refine_ls_weighting_details 'calc w=1/[\s^2^(Fo^2^)+(0.0223P)^2^+0.0000P] where P=(Fo^2^+2Fc^2^)/3'
_refine_ls_weighting_scheme calc
_refine_ls_wR_factor_gt 0.0453
_refine_ls_wR_factor_ref 0.0456
_reflns_number_gt 2575
_reflns_number_total 2657
_reflns_threshold_expression >2sigma(I)
_cod_data_source_file c4dt03201b2.cif
_cod_data_source_block c052
_cod_depositor_comments
;
The following automatic conversions were performed:

'_symmetry_cell_setting' value 'Triclinic' changed to 'triclinic'
according to
/usr/data/users/saulius/crontab/automatic-downloads/rss-feeds/RSC/lib/dictionaries/cif_core.dic
dictionary named 'cif_core.dic' version 2.4.2 from 2011-04-26.

'_exptl_absorpt_correction_type' value 'Multi-scan' changed to
'multi-scan' according to
/usr/data/users/saulius/crontab/automatic-downloads/rss-feeds/RSC/lib/dictionaries/cif_core.dic
dictionary named 'cif_core.dic' version 2.4.2 from 2011-04-26.

'_exptl_crystal_density_meas' value 'Not Measured' was changed to '?'
- the value is perceived as not measured.

Automatic conversion script
Id: cif_fix_values 3008 2015-01-20 13:52:24Z robertas 

 Adding full bibliography for 7033734--7033739.cif.
;
_cod_original_sg_symbol_H-M P-1
_cod_original_formula_sum 'C10 H11 Au Br0.50 Cl N3'
_cod_database_code 7033734

loop_
_symmetry_equiv_pos_as_xyz
'x, y, z'
'-x, -y, -z'

loop_
_atom_site_label
_atom_site_type_symbol
_atom_site_fract_x
_atom_site_fract_y
_atom_site_fract_z
_atom_site_U_iso_or_equiv
_atom_site_adp_type
_atom_site_occupancy
_atom_site_symmetry_multiplicity
_atom_site_calc_flag
_atom_site_refinement_flags
Au1 Au 0.751517(17) 0.526793(12) 0.984172(13) 0.01720(5) Uani 1 1 d D
Cl1 Cl 0.7601(19) 0.7314(11) 0.9059(11) 0.0195(8) Uani 0.808(3) 1 d PD
Br1 Br 0.764(3) 0.7326(19) 0.886(2) 0.0195(8) Uani 0.192(3) 1 d PD
N1 N 0.7404(4) 0.2078(3) 0.9699(3) 0.0192(6) Uani 1 1 d .
N2 N 0.7484(5) 0.1975(3) 1.1967(3) 0.0232(6) Uani 1 1 d .
N3 N 0.7482(4) 0.3391(3) 1.1878(3) 0.0211(6) Uani 1 1 d .
C1 C 0.7444(5) 0.3495(4) 1.0519(4) 0.0163(6) Uani 1 1 d .
C2 C 0.7454(5) 0.1205(4) 1.0614(4) 0.0246(7) Uani 1 1 d .
H2 H 0.7465 0.0164 1.0302 0.030 Uiso 1 1 calc R
C3 C 0.7441(6) 0.4596(4) 1.3184(4) 0.0301(8) Uani 1 1 d .
H3A H 0.7553 0.5536 1.2958 0.045 Uiso 1 1 calc R
H3B H 0.8583 0.4582 1.4015 0.045 Uiso 1 1 calc R
H3C H 0.6161 0.4482 1.3457 0.045 Uiso 1 1 calc R
C4 C 0.7560(5) 0.1600(4) 0.8161(4) 0.0232(7) Uani 1 1 d .
H4A H 0.7872 0.0560 0.7921 0.028 Uiso 1 1 calc R
H4B H 0.8711 0.2199 0.8070 0.028 Uiso 1 1 calc R
C5 C 0.5674(5) 0.1726(4) 0.7037(4) 0.0195(7) Uani 1 1 d .
C6 C 0.5845(6) 0.2057(4) 0.5751(4) 0.0255(8) Uani 1 1 d .
H6 H 0.7152 0.2279 0.5630 0.031 Uiso 1 1 calc R
C7 C 0.4144(6) 0.2065(4) 0.4654(4) 0.0291(8) Uani 1 1 d .
H7 H 0.4290 0.2288 0.3781 0.035 Uiso 1 1 calc R
C8 C 0.2242(6) 0.1756(4) 0.4804(4) 0.0271(8) Uani 1 1 d .
H8 H 0.1070 0.1767 0.4045 0.032 Uiso 1 1 calc R
C9 C 0.2052(5) 0.1428(4) 0.6077(4) 0.0244(7) Uani 1 1 d .
H9 H 0.0738 0.1210 0.6189 0.029 Uiso 1 1 calc R
C10 C 0.3748(5) 0.1413(4) 0.7190(4) 0.0233(7) Uani 1 1 d .
H10 H 0.3595 0.1188 0.8061 0.028 Uiso 1 1 calc R

loop_
_atom_site_aniso_label
_atom_site_aniso_U_11
_atom_site_aniso_U_22
_atom_site_aniso_U_33
_atom_site_aniso_U_23
_atom_site_aniso_U_13
_atom_site_aniso_U_12
Au1 0.01779(8) 0.01629(8) 0.01745(8) 0.00602(5) 0.00314(5) 0.00108(5)
Cl1 0.0220(6) 0.0202(4) 0.020(2) 0.0117(12) 0.0058(15) 0.0017(3)
Br1 0.0220(6) 0.0202(4) 0.020(2) 0.0117(12) 0.0058(15) 0.0017(3)
N1 0.0182(13) 0.0199(14) 0.0182(14) 0.0058(11) 0.0015(11) 0.0015(11)
N2 0.0244(15) 0.0182(14) 0.0261(16) 0.0092(12) 0.0015(12) -0.0013(12)
N3 0.0253(15) 0.0207(15) 0.0159(14) 0.0058(11) 0.0022(12) -0.0015(12)
C1 0.0142(15) 0.0209(16) 0.0136(15) 0.0063(13) 0.0018(12) 0.0002(12)
C2 0.0230(17) 0.0186(17) 0.033(2) 0.0131(15) 0.0030(15) 0.0003(14)
C3 0.044(2) 0.0251(19) 0.0156(17) 0.0011(14) 0.0026(16) -0.0023(17)
C4 0.0222(17) 0.0247(18) 0.0180(17) -0.0006(14) 0.0042(14) 0.0034(14)
C5 0.0230(17) 0.0155(15) 0.0161(16) -0.0009(12) 0.0039(13) 0.0019(13)
C6 0.0286(19) 0.0237(18) 0.0252(19) 0.0058(15) 0.0103(15) -0.0002(15)
C7 0.043(2) 0.0247(19) 0.0201(18) 0.0070(15) 0.0084(16) 0.0038(16)
C8 0.0299(19) 0.0225(18) 0.0220(18) -0.0003(14) 0.0016(15) 0.0055(15)
C9 0.0181(16) 0.0240(18) 0.0246(18) -0.0017(14) 0.0036(14) 0.0014(14)
C10 0.0285(18) 0.0218(17) 0.0202(17) 0.0038(13) 0.0101(14) -0.0005(14)

loop_
_atom_type_symbol
_atom_type_description
_atom_type_scat_dispersion_real
_atom_type_scat_dispersion_imag
_atom_type_scat_source
C C 0.0033 0.0016 'International Tables Vol C Tables 4.2.6.8 and 6.1.1.4'
H H 0.0000 0.0000 'International Tables Vol C Tables 4.2.6.8 and 6.1.1.4'
N N 0.0061 0.0033 'International Tables Vol C Tables 4.2.6.8 and 6.1.1.4'
Cl Cl 0.1484 0.1585 'International Tables Vol C Tables 4.2.6.8 and 6.1.1.4'
Au Au -2.0133 8.8022 'International Tables Vol C Tables 4.2.6.8 and 6.1.1.4'
Br Br -0.2901 2.4595 'International Tables Vol C Tables 4.2.6.8 and 6.1.1.4'

loop_
_geom_angle_atom_site_label_1
_geom_angle_atom_site_label_2
_geom_angle_atom_site_label_3
_geom_angle
C1 Au1 Cl1 179.9(3)
C1 Au1 Br1 176.1(5)
Cl1 Au1 Br1 3.8(7)
C1 N1 C2 108.1(3)
C1 N1 C4 125.4(3)
C2 N1 C4 126.0(3)
C2 N2 N3 102.9(3)
C1 N3 N2 113.7(3)
C1 N3 C3 126.6(3)
N2 N3 C3 119.7(3)
N3 C1 N1 103.6(3)
N3 C1 Au1 129.2(3)
N1 C1 Au1 127.2(2)
N2 C2 N1 111.7(3)
N2 C2 H2 124.2
N1 C2 H2 124.2
N3 C3 H3A 109.5
N3 C3 H3B 109.5
H3A C3 H3B 109.5
N3 C3 H3C 109.5
H3A C3 H3C 109.5
H3B C3 H3C 109.5
N1 C4 C5 114.1(3)
N1 C4 H4A 108.7
C5 C4 H4A 108.7
N1 C4 H4B 108.7
C5 C4 H4B 108.7
H4A C4 H4B 107.6
C10 C5 C6 118.5(3)
C10 C5 C4 121.7(3)
C6 C5 C4 119.6(3)
C7 C6 C5 120.7(4)
C7 C6 H6 119.6
C5 C6 H6 119.6
C8 C7 C6 120.8(4)
C8 C7 H7 119.6
C6 C7 H7 119.6
C7 C8 C9 119.0(4)
C7 C8 H8 120.5
C9 C8 H8 120.5
C8 C9 C10 120.9(4)
C8 C9 H9 119.6
C10 C9 H9 119.6
C9 C10 C5 120.0(3)
C9 C10 H10 120.0
C5 C10 H10 120.0

loop_
_geom_bond_atom_site_label_1
_geom_bond_atom_site_label_2
_geom_bond_distance
Au1 C1 1.970(3)
Au1 Cl1 2.274(8)
Au1 Br1 2.402(13)
N1 C1 1.353(4)
N1 C2 1.364(5)
N1 C4 1.458(4)
N2 C2 1.303(5)
N2 N3 1.370(4)
N3 C1 1.337(4)
N3 C3 1.455(4)
C2 H2 0.9500
C3 H3A 0.9800
C3 H3B 0.9800
C3 H3C 0.9800
C4 C5 1.504(5)
C4 H4A 0.9900
C4 H4B 0.9900
C5 C10 1.387(5)
C5 C6 1.391(5)
C6 C7 1.374(5)
C6 H6 0.9500
C7 C8 1.370(6)
C7 H7 0.9500
C8 C9 1.381(6)
C8 H8 0.9500
C9 C10 1.383(5)
C9 H9 0.9500
C10 H10 0.9500
